data_4321795
loop_
_publ_author_name
'John Reglinski'
'David R. Armstrong'
'Katherine Sealey'
'Mark D. Spicer'

_publ_section_title
;
 N-Nitrosohydroxylamine-N-sulfonate: A Redetermination of Its X-ray
 Crystal Structure and an Analysis of Its formation from NO and SO32-
 Using Ab Initio Molecular Orbital Calculations
;
_journal_name_full 'Inorganic Chemistry'
_journal_page_first 733
_journal_page_last 737
_journal_paper_doi 10.1021/ic981173g
_journal_volume 38
_journal_year 1999
_chemical_formula_sum 'K2 N2 O5 S'
_chemical_formula_weight 218.27
_space_group_IT_number 62
_symmetry_cell_setting orthorhombic
_symmetry_Int_Tables_number 62
_symmetry_space_group_name_Hall '-P 2ac 2n'
_symmetry_space_group_name_H-M 'P n m a'
_audit_creation_date 'Fri Apr 18 05:56:13 1997'
_audit_creation_method 'from TEXRAY.INF file'
_cell_angle_alpha 90
_cell_angle_beta 90
_cell_angle_gamma 90
_cell_formula_units_Z 4
_cell_length_a 9.951(1)
_cell_length_b 8.072(1)
_cell_length_c 7.075(1)
_cell_measurement_reflns_used 25
_cell_measurement_temperature 293.2
_cell_measurement_theta_max 54.3
_cell_measurement_theta_min 51.5
_cell_volume 568.30(12)
_computing_cell_refinement 'MSC/AFC Diffractometer Control'
_computing_data_collection 'MSC/AFC Diffractometer Control'
_computing_data_reduction teXsan
_computing_publication_material teXsan
_computing_structure_refinement teXsan
_computing_structure_solution 'SIR 92'
_diffrn_ambient_temperature 293.2
_diffrn_measurement_device AFC7S
_diffrn_measurement_method 'omega/2-theta scans'
_diffrn_orient_matrix_UB_11 -0.08663
_diffrn_orient_matrix_UB_12 0.03714
_diffrn_orient_matrix_UB_13 -0.05779
_diffrn_orient_matrix_UB_21 -0.04671
_diffrn_orient_matrix_UB_22 -0.01800
_diffrn_orient_matrix_UB_23 0.12346
_diffrn_orient_matrix_UB_31 0.02034
_diffrn_orient_matrix_UB_32 0.11682
_diffrn_orient_matrix_UB_33 0.03739
_diffrn_radiation_monochromator graphite
_diffrn_radiation_source 'X-ray tube'
_diffrn_radiation_type MoKalpha
_diffrn_radiation_wavelength 0.7107
_diffrn_reflns_av_R_equivalents 0.00
_diffrn_reflns_av_sigmaI/netI 0.027
_diffrn_reflns_limit_h_max 14
_diffrn_reflns_limit_h_min 0
_diffrn_reflns_limit_k_max 11
_diffrn_reflns_limit_k_min 0
_diffrn_reflns_limit_l_max 9
_diffrn_reflns_limit_l_min -9
_diffrn_reflns_number 996
_diffrn_reflns_theta_max 30.00
_diffrn_reflns_theta_min 2.5
_diffrn_standards_decay_% 3.07
_diffrn_standards_interval_count 150
_diffrn_standards_number 3
_exptl_absorpt_coefficient_mu 1.997
_exptl_absorpt_correction_T_max 0.985
_exptl_absorpt_correction_T_min 0.850
_exptl_absorpt_correction_type empirical
_exptl_absorpt_process_details psi-scan
_exptl_crystal_colour colourless
_exptl_crystal_density_diffrn 2.551
_exptl_crystal_density_meas ?
_exptl_crystal_description prism
_exptl_crystal_F_000 432.00
_exptl_crystal_size_max 0.600
_exptl_crystal_size_mid 0.250
_exptl_crystal_size_min 0.200
_refine_diff_density_max 0.53
_refine_diff_density_min -0.53
_refine_ls_extinction_coef 46.92588
_refine_ls_extinction_method Zachariasen_type_2_Gaussian_isotropic
_refine_ls_goodness_of_fit_obs 2.543
_refine_ls_matrix_type full
_refine_ls_number_parameters 56
_refine_ls_number_reflns 786
_refine_ls_number_restraints 0
_refine_ls_R_factor_all 0.0372
_refine_ls_R_factor_obs 0.0299
_refine_ls_shift/esd_max 0.0010
_refine_ls_structure_factor_coef F
_refine_ls_weighting_scheme unit
_refine_ls_wR_factor_all 0.0380
_refine_ls_wR_factor_obs 0.0324
_reflns_number_observed 786
_reflns_number_total 996
_reflns_observed_criterion 1.00
_cod_data_source_file ic981173g.cif
_cod_data_source_block K2N2O5S
_cod_depositor_comments
;
The following automatic conversions were performed:

'_exptl_crystal_density_meas' value '-' was changed to '?' - the
value is perceived as not measured.

Automatic conversion script
Id: cif_fix_values 3008 2015-01-20 13:52:24Z robertas 
;
_cod_original_cell_volume 568.2(1)
_cod_original_sg_symbol_H-M 'P n m a '
_cod_original_formula_sum 'K2 N2 O5 S '
_cod_database_code 4321795

loop_
_symmetry_equiv_pos_as_xyz
'   +x,   +y,   +z'
1/2+x,1/2-y,1/2-z
'   -x,1/2+y,   -z'
'1/2-x,   -y,1/2+z'
'   -x,   -y,   -z'
1/2-x,1/2+y,1/2+z
'   +x,1/2-y,   +z'
'1/2+x,   +y,1/2-z'

loop_
_atom_site_aniso_label
_atom_site_aniso_U_11
_atom_site_aniso_U_22
_atom_site_aniso_U_33
_atom_site_aniso_U_12
_atom_site_aniso_U_13
_atom_site_aniso_U_23
K(1) 0.0217(3) 0.0259(3) 0.0200(3) 0.0026(2) 0.0008(2) 0.0015(2)
S(1) 0.0147(3) 0.0149(3) 0.0133(4) 0.0000 -0.0001(3) 0.0000
O(1) 0.012(1) 0.039(2) 0.020(1) 0.0000 -0.0024(10) 0.0000
O(2) 0.0320(10) 0.0203(8) 0.0188(9) 0.0068(8) 0.0023(7) -0.0047(7)
O(3) 0.012(1) 0.038(2) 0.020(1) 0.0000 -0.0039(10) 0.0000
O(4) 0.027(1) 0.030(1) 0.012(1) 0.0000 0.001(1) 0.0000
N(1) 0.014(1) 0.018(1) 0.014(1) 0.0000 -0.0043(10) 0.0000
N(2) 0.017(1) 0.019(1) 0.015(1) 0.0000 0.001(1) 0.0000

loop_
_atom_site_label
_atom_site_fract_x
_atom_site_fract_y
_atom_site_fract_z
_atom_site_U_iso_or_equiv
_atom_site_thermal_displace_type
_atom_site_calc_flag
_atom_site_calc_attached_atom
K(1) 1.31024(6) 0.48826(7) -0.05380(8) 0.0226 Uij ? ?
S(1) 1.00272(9) 0.2500 0.1441(1) 0.0143 Uij ? ?
O(1) 1.1482(2) 0.2500 0.1550(4) 0.0236 Uij ? ?
O(2) 0.9407(2) 0.4000(2) 0.2114(3) 0.0237 Uij ? ?
O(3) 0.8378(3) 0.2500 -0.1396(4) 0.0234 Uij ? ?
O(4) 1.0271(3) 0.2500 -0.3889(4) 0.0225 Uij ? ?
N(1) 0.9667(3) 0.2500 -0.0975(4) 0.0150 Uij ? ?
N(2) 1.0649(3) 0.2500 -0.2142(4) 0.0172 Uij ? ?

loop_
_atom_type_symbol
_atom_type_oxidation_number
_atom_type_number_in_cell
_atom_type_scat_dispersion_real
_atom_type_scat_dispersion_imag
_atom_type_scat_source
K 0 8 0.200 0.250 'International Tables'
S 0 4 0.125 0.123 'International Tables'
N 0 8 0.006 0.003 'International Tables'
O 0 20 0.011 0.006 'International Tables'

loop_
_geom_angle_atom_site_label_1
_geom_angle_atom_site_label_2
_geom_angle_atom_site_label_3
_geom_angle
_geom_angle_site_symmetry_1
_geom_angle_site_symmetry_2
_geom_angle_site_symmetry_3
_geom_angle_publ_flag
O(1) K(1) O(1) 153.61(5) ? ? ? yes
O(1) K(1) O(2) 69.79(7) ? ? ? yes
O(1) K(1) O(2) 85.60(6) ? ? ? yes
O(1) K(1) O(3) 89.64(6) ? ? ? yes
O(1) K(1) O(3) 87.76(5) ? ? ? yes
O(1) K(1) O(4) 92.56(5) ? ? ? yes
O(1) K(1) O(4) 125.79(7) ? ? ? yes
O(1) K(1) O(2) 134.79(6) ? ? ? yes
O(1) K(1) O(2) 68.31(6) ? ? ? yes
O(1) K(1) O(3) 86.57(5) ? ? ? yes
O(1) K(1) O(3) 83.15(6) ? ? ? yes
O(1) K(1) O(4) 105.58(6) ? ? ? yes
O(1) K(1) O(4) 71.64(6) ? ? ? yes
O(2) K(1) O(2) 143.65(6) ? ? ? yes
O(2) K(1) O(3) 115.27(6) ? ? ? yes
O(2) K(1) O(3) 90.71(6) ? ? ? yes
O(2) K(1) O(4) 67.37(6) ? ? ? yes
O(2) K(1) O(4) 65.49(6) ? ? ? yes
O(2) K(1) O(3) 90.00(6) ? ? ? yes
O(2) K(1) O(3) 61.11(6) ? ? ? yes
O(2) K(1) O(4) 142.53(6) ? ? ? yes
O(2) K(1) O(4) 114.25(6) ? ? ? yes
O(3) K(1) O(3) 151.10(6) ? ? ? yes
O(3) K(1) O(4) 52.54(7) ? ? ? yes
O(3) K(1) O(4) 136.63(7) ? ? ? yes
O(3) K(1) O(4) 156.33(7) ? ? ? yes
O(3) K(1) O(4) 64.29(7) ? ? ? yes
O(4) K(1) O(4) 97.07(3) ? ? ? yes
O(1) S(1) O(2) 114.24(10) ? ? ? yes
O(1) S(1) O(2) 114.24(10) ? ? ? yes
O(1) S(1) N(1) 104.9(2) ? ? ? yes
O(2) S(1) O(2) 114.5(2) ? ? ? yes
O(2) S(1) N(1) 103.63(9) ? ? ? yes
O(2) S(1) N(1) 103.63(9) ? ? ? yes
K(1) O(1) K(1) 82.67(7) ? ? ? yes
K(1) O(1) K(1) 137.92(9) ? ? ? yes
K(1) O(1) K(1) 78.80(3) ? ? ? yes
K(1) O(1) S(1) 121.73(10) ? ? ? yes
K(1) O(1) K(1) 78.80(3) ? ? ? yes
K(1) O(1) K(1) 137.92(9) ? ? ? yes
K(1) O(1) S(1) 121.73(10) ? ? ? yes
K(1) O(1) K(1) 90.31(8) ? ? ? yes
K(1) O(1) S(1) 100.09(10) ? ? ? yes
K(1) O(1) S(1) 100.09(10) ? ? ? yes
K(1) O(2) K(1) 81.68(5) ? ? ? yes
K(1) O(2) S(1) 133.5(1) ? ? ? yes
K(1) O(2) S(1) 120.5(1) ? ? ? yes
K(1) O(3) K(1) 82.67(7) ? ? ? yes
K(1) O(3) K(1) 79.84(3) ? ? ? yes
K(1) O(3) K(1) 141.31(9) ? ? ? yes
K(1) O(3) N(1) 105.1(1) ? ? ? yes
K(1) O(3) K(1) 141.31(9) ? ? ? yes
K(1) O(3) K(1) 79.84(3) ? ? ? yes
K(1) O(3) N(1) 105.1(1) ? ? ? yes
K(1) O(3) K(1) 92.85(8) ? ? ? yes
K(1) O(3) N(1) 112.7(1) ? ? ? yes
K(1) O(3) N(1) 112.7(1) ? ? ? yes
K(1) O(4) K(1) 82.42(8) ? ? ? yes
K(1) O(4) K(1) 82.93(3) ? ? ? yes
K(1) O(4) K(1) 146.61(10) ? ? ? yes
K(1) O(4) N(2) 110.4(1) ? ? ? yes
K(1) O(4) K(1) 146.61(10) ? ? ? yes
K(1) O(4) K(1) 82.93(3) ? ? ? yes
K(1) O(4) N(2) 110.4(1) ? ? ? yes
K(1) O(4) K(1) 93.28(8) ? ? ? yes
K(1) O(4) N(2) 102.8(1) ? ? ? yes
K(1) O(4) N(2) 102.8(1) ? ? ? yes
S(1) N(1) O(3) 114.9(2) ? ? ? yes
S(1) N(1) N(2) 118.4(2) ? ? ? yes
O(3) N(1) N(2) 126.7(3) ? ? ? yes
O(4) N(2) N(1) 113.3(3) ? ? ? yes

loop_
_geom_bond_atom_site_label_1
_geom_bond_atom_site_label_2
_geom_bond_distance
_geom_bond_site_symmetry_1
_geom_bond_site_symmetry_2
_geom_bond_publ_flag
K(1) O(1) 2.912(2) ? ? yes
K(1) O(1') 2.980(2) ? ? yes
K(1) O(2) 2.839(2) ? ? yes
K(1) O(2') 2.879(2) ? ? yes
K(1) O(3') 2.912(2) ? ? yes
K(1) O(3'') 2.916(2) ? ? yes
K(1) O(4') 2.919(2) ? ? yes
K(1) O(4'') 2.906(2) ? ? yes
S(1) O(1) 1.450(3) ? ? yes
S(1) O(2) 1.440(2) ? ? yes
S(1) O(2') 1.440(2) ? ? yes
S(1) N(1) 1.746(3) ? ? yes
O(3) N(1) 1.318(4) ? ? yes
O(4) N(2) 1.292(4) ? ? yes
N(1) N(2) 1.279(4) ? ? yes
